data_4135605
loop_
_publ_author_name
'Benz, Maximilian'
'Klap\"otke, Thomas M'
'Krumm, Burkhard'
'Lommel, Marcus'
'Stierstorfer, J\"org'

_publ_section_title
;
 Nitrocarbamoyl Azide O<sub>2</sub>NN(H)C(O)N<sub>3</sub>: A Stable but
 Highly Energetic Member of the Carbonyl Azide Family.
;
_journal_issue 3
_journal_name_full 'Journal of the American Chemical Society'
_journal_page_first 1323
_journal_page_last 1327
_journal_paper_doi 10.1021/jacs.0c12507
_journal_volume 143
_journal_year 2021
_chemical_formula_moiety '	C N5 O3, H4 N'
_chemical_formula_sum 'C H4 N6 O3'
_chemical_formula_weight 148.10
_chemical_name_common 'ammonium nitraminocarbonyl azide'
_chemical_name_systematic 'ammonium nitraminocarbonyl azide'
_space_group_IT_number 2
_space_group_name_Hall '-P 1'
_space_group_name_H-M_alt 'P -1'
_symmetry_cell_setting triclinic
_symmetry_Int_Tables_number 2
_symmetry_space_group_name_Hall '-P 1'
_symmetry_space_group_name_H-M 'P -1'
_atom_sites_solution_hydrogens difmap
_atom_sites_solution_primary difmap
_audit_creation_date 2020-08-20
_audit_creation_method SHELXL-2018/3
_audit_update_record 2020-09-16
_cell_angle_alpha 67.848(6)
_cell_angle_beta 72.382(5)
_cell_angle_gamma 80.022(5)
_cell_formula_units_Z 2
_cell_length_a 6.6353(3)
_cell_length_b 6.8575(4)
_cell_length_c 7.0924(5)
_cell_measurement_reflns_used 1337
_cell_measurement_temperature 112(2)
_cell_measurement_theta_max 31.7190
_cell_measurement_theta_min 3.1790
_cell_volume 284.24(3)
_computing_cell_refinement 'CrysAlisPro 1.171.40.82a (Rigaku OD, 2020)'
_computing_data_collection 'CrysAlisPro 1.171.40.82a (Rigaku OD, 2020)'
_computing_data_reduction 'CrysAlisPro 1.171.40.82a (Rigaku OD, 2020)'
_computing_molecular_graphics 'Diamond 2.1c, Crystal Impact GbR'
_computing_publication_material 'Encifer 1.5.1, CCDC 2014'
_computing_structure_refinement 'SHELXL-2018/3 (Sheldrick, 2018)'
_computing_structure_solution SIR-92
_diffrn_ambient_temperature 112(2)
_diffrn_detector 'CCD plate'
_diffrn_detector_area_resol_mean 15.9809
_diffrn_detector_type Sapphire3
_diffrn_measured_fraction_theta_full 1.000
_diffrn_measured_fraction_theta_max 1.000
_diffrn_measurement_details
;
List of Runs (angles in degrees, time in seconds):

  # Type    Start    End  Width  t~exp~   \w     \q     \k     \f   Frames
--------------------------------------------------------------------------
  1  \w    -43.00  41.00   1.00   25.00    --   24.62 -57.00 -60.00   84
  2  \w    -25.00   5.00   1.00   25.00    --   24.62 118.00 132.35   30
  3  \w    -28.00   0.00   1.00   25.00    --   24.62 124.00 -87.58   28
  4  \w    -22.00  10.00   1.00   25.00    --   24.62 112.00  52.42   32
  5  \w      5.00  94.00   1.00   25.00    --   24.62  37.00-180.00   89
  6  \w    -20.00  64.00   1.00   25.00    --   24.62 -99.00 -90.00   84
  7  \w      8.00  92.00   1.00   25.00    --   24.62  57.00-180.00   84
  8  \w      5.00  94.00   1.00   25.00    --   24.62  37.00  90.00   89
  9  \w    -43.00 -18.00   1.00   25.00    --   24.62 -57.00  60.00   25
;
_diffrn_measurement_device 'four-circle diffractometer'
_diffrn_measurement_device_type 'Xcalibur, Sapphire3'
_diffrn_measurement_method '\w scans'
_diffrn_orient_matrix_UB_11 0.0432219000
_diffrn_orient_matrix_UB_12 0.1002040000
_diffrn_orient_matrix_UB_13 -0.0478615000
_diffrn_orient_matrix_UB_21 -0.0192996000
_diffrn_orient_matrix_UB_22 0.0081926000
_diffrn_orient_matrix_UB_23 0.1008074000
_diffrn_orient_matrix_UB_31 0.1019591000
_diffrn_orient_matrix_UB_32 -0.0491955000
_diffrn_orient_matrix_UB_33 0.0072923000
_diffrn_radiation_monochromator graphite
_diffrn_radiation_probe x-ray
_diffrn_radiation_type MoK\a
_diffrn_radiation_wavelength 0.71073
_diffrn_reflns_av_R_equivalents 0.0288
_diffrn_reflns_av_sigmaI/netI 0.0434
_diffrn_reflns_av_unetI/netI 0.0309
_diffrn_reflns_Laue_measured_fraction_full 1.000
_diffrn_reflns_Laue_measured_fraction_max 1.000
_diffrn_reflns_limit_h_max 8
_diffrn_reflns_limit_h_min -8
_diffrn_reflns_limit_k_max 8
_diffrn_reflns_limit_k_min -8
_diffrn_reflns_limit_l_max 8
_diffrn_reflns_limit_l_min -8
_diffrn_reflns_number 3026
_diffrn_reflns_point_group_measured_fraction_full 1.000
_diffrn_reflns_point_group_measured_fraction_max 1.000
_diffrn_reflns_theta_full 25.242
_diffrn_reflns_theta_max 26.371
_diffrn_reflns_theta_min 3.212
_diffrn_source 'fine-focus sealed X-ray tube'
_exptl_absorpt_coefficient_mu 0.161
_exptl_absorpt_correction_T_max 1.00000
_exptl_absorpt_correction_T_min 0.93700
_exptl_absorpt_correction_type multi-scan
_exptl_absorpt_process_details
;
CrysAlisPro 1.171.40.82a (Rigaku Oxford Diffraction, 2020)
Empirical absorption correction using spherical harmonics,
implemented in SCALE3 ABSPACK scaling algorithm.
;
_exptl_crystal_colour colorless
_exptl_crystal_density_diffrn 1.730
_exptl_crystal_description block
_exptl_crystal_F_000 152
_exptl_crystal_size_max 0.300
_exptl_crystal_size_mid 0.240
_exptl_crystal_size_min 0.139
_refine_diff_density_max 0.210
_refine_diff_density_min -0.194
_refine_diff_density_rms 0.045
_refine_ls_extinction_method none
_refine_ls_goodness_of_fit_ref 1.078
_refine_ls_hydrogen_treatment refall
_refine_ls_matrix_type full
_refine_ls_number_parameters 107
_refine_ls_number_reflns 1162
_refine_ls_number_restraints 0
_refine_ls_restrained_S_all 1.078
_refine_ls_R_factor_all 0.0373
_refine_ls_R_factor_gt 0.0299
_refine_ls_shift/su_max 0.000
_refine_ls_shift/su_mean 0.000
_refine_ls_structure_factor_coef Fsqd
_refine_ls_weighting_details 'w=1/[\s^2^(Fo^2^)+(0.0375P)^2^+0.0582P] where P=(Fo^2^+2Fc^2^)/3'
_refine_ls_weighting_scheme calc
_refine_ls_wR_factor_gt 0.0771
_refine_ls_wR_factor_ref 0.0808
_reflns_Friedel_coverage 0.000
_reflns_number_gt 1000
_reflns_number_total 1162
_reflns_threshold_expression 'I > 2\s(I)'
_cod_data_source_file ja0c12507_si_001.cif
_cod_data_source_block px300
_cod_database_code 4135605
_shelx_space_group_comment
;
The symmetry employed for this shelxl refinement is uniquely defined
by the following loop, which should always be used as a source of
symmetry information in preference to the above space-group names.
They are only intended as comments.
;

loop_
_space_group_symop_operation_xyz
'x, y, z'
'-x, -y, -z'

loop_
_atom_site_label
_atom_site_type_symbol
_atom_site_fract_x
_atom_site_fract_y
_atom_site_fract_z
_atom_site_U_iso_or_equiv
_atom_site_adp_type
_atom_site_occupancy
_atom_site_site_symmetry_order
_atom_site_calc_flag
_atom_site_refinement_flags_posn
_atom_site_refinement_flags_adp
_atom_site_refinement_flags_occupancy
_atom_site_disorder_assembly
_atom_site_disorder_group
O1 O 0.57443(15) 0.35429(14) 0.27635(14) 0.0185(2) Uani 1 1 d . . . . .
O2 O 0.19920(15) 0.38286(15) 0.53973(16) 0.0224(3) Uani 1 1 d . . . . .
O3 O 0.14410(15) 0.10983(15) 0.82308(15) 0.0227(3) Uani 1 1 d . . . . .
N5 N 0.26677(17) 0.22161(17) 0.66246(17) 0.0148(3) Uani 1 1 d . . . . .
N2 N 0.95734(18) 0.23884(17) 0.30499(19) 0.0182(3) Uani 1 1 d . . . . .
N6 N 0.2966(2) 0.7184(2) 0.1221(2) 0.0183(3) Uani 1 1 d . . . . .
N4 N 0.47439(17) 0.15667(17) 0.64157(17) 0.0157(3) Uani 1 1 d . . . . .
N1 N 0.81518(17) 0.16242(18) 0.47045(18) 0.0180(3) Uani 1 1 d . . . . .
N3 N 1.0978(2) 0.2958(2) 0.1685(2) 0.0256(3) Uani 1 1 d . . . . .
C1 C 0.6069(2) 0.2414(2) 0.4464(2) 0.0148(3) Uani 1 1 d . . . . .
H6A H 0.317(3) 0.593(3) 0.207(3) 0.033(5) Uiso 1 1 d . . . . .
H6B H 0.344(3) 0.724(3) -0.016(3) 0.038(5) Uiso 1 1 d . . . . .
H6C H 0.162(3) 0.772(3) 0.147(3) 0.036(5) Uiso 1 1 d . . . . .
H6D H 0.373(3) 0.807(3) 0.138(3) 0.046(6) Uiso 1 1 d . . . . .

loop_
_atom_site_aniso_label
_atom_site_aniso_U_11
_atom_site_aniso_U_22
_atom_site_aniso_U_33
_atom_site_aniso_U_23
_atom_site_aniso_U_13
_atom_site_aniso_U_12
O1 0.0183(5) 0.0202(5) 0.0151(5) -0.0046(4) -0.0058(4) 0.0025(4)
O2 0.0165(5) 0.0200(5) 0.0231(5) -0.0005(4) -0.0064(4) 0.0041(4)
O3 0.0159(5) 0.0244(5) 0.0188(5) -0.0011(4) 0.0002(4) -0.0019(4)
N5 0.0134(5) 0.0165(6) 0.0152(5) -0.0059(4) -0.0049(4) 0.0001(4)
N2 0.0171(6) 0.0183(6) 0.0199(6) -0.0065(5) -0.0078(5) 0.0020(5)
N6 0.0175(6) 0.0189(7) 0.0170(6) -0.0050(5) -0.0060(5) 0.0024(5)
N4 0.0118(5) 0.0174(6) 0.0171(6) -0.0054(5) -0.0047(5) 0.0014(4)
N1 0.0129(6) 0.0200(6) 0.0172(6) -0.0040(5) -0.0026(5) 0.0005(4)
N3 0.0194(6) 0.0312(7) 0.0228(7) -0.0070(5) -0.0019(6) -0.0047(5)
C1 0.0150(7) 0.0125(6) 0.0187(7) -0.0070(5) -0.0064(5) 0.0015(5)

loop_
_atom_type_symbol
_atom_type_description
_atom_type_scat_dispersion_real
_atom_type_scat_dispersion_imag
_atom_type_scat_source
C C 0.0033 0.0016 'International Tables Vol C Tables 4.2.6.8 and 6.1.1.4'
H H 0.0000 0.0000 'International Tables Vol C Tables 4.2.6.8 and 6.1.1.4'
N N 0.0061 0.0033 'International Tables Vol C Tables 4.2.6.8 and 6.1.1.4'
O O 0.0106 0.0060 'International Tables Vol C Tables 4.2.6.8 and 6.1.1.4'

loop_
_geom_angle_atom_site_label_1
_geom_angle_atom_site_label_2
_geom_angle_atom_site_label_3
_geom_angle
_geom_angle_site_symmetry_1
_geom_angle_site_symmetry_3
_geom_angle_publ_flag
O2 N5 O3 120.79(10) . . ?
O2 N5 N4 124.33(11) . . ?
O3 N5 N4 114.82(10) . . ?
N3 N2 N1 173.19(13) . . ?
H6A N6 H6B 110.8(17) . . ?
H6A N6 H6C 114.4(16) . . ?
H6B N6 H6C 109.4(17) . . ?
H6A N6 H6D 109.0(18) . . ?
H6B N6 H6D 107.3(17) . . ?
H6C N6 H6D 105.6(17) . . ?
N5 N4 C1 116.10(10) . . ?
N2 N1 C1 112.50(11) . . ?
O1 C1 N4 132.49(12) . . ?
O1 C1 N1 122.37(12) . . ?
N4 C1 N1 105.09(10) . . ?

loop_
_geom_bond_atom_site_label_1
_geom_bond_atom_site_label_2
_geom_bond_distance
_geom_bond_site_symmetry_2
_geom_bond_publ_flag
O1 C1 1.2232(16) . ?
O2 N5 1.2329(14) . ?
O3 N5 1.2427(14) . ?
N5 N4 1.3534(15) . ?
N2 N3 1.1196(16) . ?
N2 N1 1.2566(16) . ?
N6 H6A 0.860(19) . ?
N6 H6B 0.92(2) . ?
N6 H6C 0.90(2) . ?
N6 H6D 0.91(2) . ?
N4 C1 1.3639(17) . ?
N1 C1 1.4301(16) . ?

loop_
_geom_contact_atom_site_label_1
_geom_contact_atom_site_label_2
_geom_contact_distance
_geom_contact_site_symmetry_1
_geom_contact_site_symmetry_2
_geom_contact_publ_flag
? ? ? ? ? ?

loop_
_geom_hbond_atom_site_label_D
_geom_hbond_atom_site_label_H
_geom_hbond_atom_site_label_A
_geom_hbond_distance_DH
_geom_hbond_distance_HA
_geom_hbond_distance_DA
_geom_hbond_angle_DHA
_geom_hbond_site_symmetry_A
N6 H6A O1 0.860(19) 2.186(19) 2.8975(15) 140.0(16) .

loop_
_geom_torsion_atom_site_label_1
_geom_torsion_atom_site_label_2
_geom_torsion_atom_site_label_3
_geom_torsion_atom_site_label_4
_geom_torsion
_geom_torsion_site_symmetry_1
_geom_torsion_site_symmetry_2
_geom_torsion_site_symmetry_3
_geom_torsion_site_symmetry_4
_geom_torsion_publ_flag
O2 N5 N4 C1 -18.63(19) . . . . ?
O3 N5 N4 C1 164.26(12) . . . . ?
N5 N4 C1 O1 -7.2(2) . . . . ?
N5 N4 C1 N1 175.32(11) . . . . ?
N2 N1 C1 O1 6.69(19) . . . . ?
N2 N1 C1 N4 -175.52(11) . . . . ?
